data_4020362
loop_
_publ_author_name
'James R. Davies'
'Peter D. Kane'
'Christopher J. Moody'
'Alexandra M. Z. Slawin'

_journal_name_full 'Journal of Organic Chemistry'
_journal_page_first 5840
_journal_page_last 5851
_journal_paper_doi 10.1021/jo050303h
_journal_volume 70
_journal_year 2005
_chemical_formula_moiety 'C25 H25 Br N2 O6'
_chemical_formula_sum 'C25 H25 Br N2 O6'
_chemical_formula_weight 529.38
_space_group_IT_number 14
_symmetry_cell_setting monoclinic
_symmetry_space_group_name_Hall '-P 2yn'
_symmetry_space_group_name_H-M 'P 1 21/n 1'
_cell_angle_alpha 90.00
_cell_angle_beta 99.23(3)
_cell_angle_gamma 90.00
_cell_formula_units_Z 4
_cell_length_a 14.929(3)
_cell_length_b 11.194(2)
_cell_length_c 15.075(3)
_cell_measurement_temperature 293(2)
_cell_volume 2486.6(9)
_diffrn_ambient_temperature 293(2)
_exptl_crystal_density_diffrn 1.414
_cod_depositor_comments
;
The following automatic conversions were performed:
'_symmetry_cell_setting' value 'Monoclinic' changed to 'monoclinic'
according to '/home/saulius/struct/CIF-dictionaries/cif_core.dic'
dictionary named 'cif_core.dic' version 2.4.1 from 2010-06-29.

Automatic conversion script
Id: cif_fix_enum 1527 2010-12-29 10:47:43Z saulius 
;
_cod_original_sg_symbol_H-M 'P 21/n'
_cod_database_code 4020362

loop_
_symmetry_equiv_pos_as_xyz
'x, y, z'
'-x+1/2, y+1/2, -z+1/2'
'-x, -y, -z'
'x-1/2, -y-1/2, z-1/2'

loop_
_atom_site_label
_atom_site_type_symbol
_atom_site_fract_x
_atom_site_fract_y
_atom_site_fract_z
_atom_site_U_iso_or_equiv
_atom_site_adp_type
_atom_site_occupancy
_atom_site_symmetry_multiplicity
_atom_site_calc_flag
_atom_site_refinement_flags
_atom_site_disorder_assembly
_atom_site_disorder_group
N1 N 0.3209(3) 0.3032(4) 0.5982(4) 0.0520(13) Uani 1 1 d . . .
C2 C 0.3021(4) 0.1843(5) 0.6140(5) 0.0531(17) Uani 1 1 d . . .
H2A H 0.3084 0.1501 0.6709 0.064 Uiso 1 1 calc R . .
C3 C 0.2739(4) 0.1249(6) 0.5380(5) 0.0529(16) Uani 1 1 d . . .
C3A C 0.2746(4) 0.2090(6) 0.4669(5) 0.0572(17) Uani 1 1 d . . .
C4 C 0.2540(5) 0.2013(7) 0.3720(5) 0.074(2) Uani 1 1 d . . .
H4A H 0.2342 0.1295 0.3446 0.089 Uiso 1 1 calc R . .
C5 C 0.2634(5) 0.2999(10) 0.3213(5) 0.090(2) Uani 1 1 d . . .
H5A H 0.2516 0.2941 0.2589 0.108 Uiso 1 1 calc R . .
C6 C 0.2903(5) 0.4087(8) 0.3608(6) 0.078(2) Uani 1 1 d . . .
H6A H 0.2934 0.4753 0.3246 0.093 Uiso 1 1 calc R . .
C7 C 0.3128(4) 0.4204(6) 0.4538(5) 0.0670(19) Uani 1 1 d . . .
H7A H 0.3320 0.4931 0.4801 0.080 Uiso 1 1 calc R . .
C7A C 0.3053(4) 0.3197(6) 0.5054(4) 0.0490(16) Uani 1 1 d . . .
C8 C 0.3569(4) 0.3793(6) 0.6688(6) 0.0559(18) Uani 1 1 d . . .
O8 O 0.3582(3) 0.3510(4) 0.7452(3) 0.0781(15) Uani 1 1 d . . .
O9 O 0.3854(3) 0.4800(4) 0.6365(3) 0.0582(12) Uani 1 1 d . . .
C9 C 0.4334(4) 0.5714(6) 0.6991(5) 0.0608(18) Uani 1 1 d . . .
C10 C 0.5180(4) 0.5139(6) 0.7514(5) 0.095(3) Uani 1 1 d . . .
H10A H 0.5008 0.4579 0.7939 0.142 Uiso 1 1 calc R . .
H10B H 0.5561 0.5745 0.7828 0.142 Uiso 1 1 calc R . .
H10C H 0.5505 0.4729 0.7106 0.142 Uiso 1 1 calc R . .
C11 C 0.4590(5) 0.6623(5) 0.6319(5) 0.082(2) Uani 1 1 d . . .
H11A H 0.4049 0.6980 0.5996 0.124 Uiso 1 1 calc R . .
H11B H 0.4916 0.6229 0.5904 0.124 Uiso 1 1 calc R . .
H11C H 0.4966 0.7233 0.6635 0.124 Uiso 1 1 calc R . .
C12 C 0.3697(5) 0.6217(6) 0.7555(5) 0.083(2) Uani 1 1 d . . .
H12A H 0.3561 0.5622 0.7972 0.125 Uiso 1 1 calc R . .
H12B H 0.3146 0.6458 0.7178 0.125 Uiso 1 1 calc R . .
H12C H 0.3971 0.6897 0.7880 0.125 Uiso 1 1 calc R . .
C13 C 0.2463(4) -0.0045(5) 0.5330(4) 0.0570(18) Uani 1 1 d . A .
H13A H 0.2702 -0.0424 0.5906 0.068 Uiso 1 1 calc R . .
C14 C 0.2846(6) -0.0700(7) 0.4591(6) 0.076(2) Uani 1 1 d . . .
O14 O 0.2407(4) -0.1054(5) 0.3911(4) 0.0967(18) Uani 1 1 d . A .
O15A O 0.3739(4) -0.0742(5) 0.4807(4) 0.1103(19) Uani 0.50 1 d PD A 1
C15A C 0.414(3) -0.095(4) 0.4008(17) 0.22(2) Uiso 0.50 1 d PD A 1
C16A C 0.4287(15) -0.214(2) 0.4006(18) 0.163(9) Uiso 0.50 1 d P A 1
O15B O 0.3739(4) -0.0742(5) 0.4807(4) 0.1103(19) Uani 0.50 1 d PD A 2
C15B C 0.4305(13) -0.143(2) 0.4300(14) 0.113(8) Uiso 0.50 1 d PD A 2
C16B C 0.4497(10) -0.0655(12) 0.3640(11) 0.080(4) Uiso 0.50 1 d P A 2
C17 C 0.1428(4) -0.0183(7) 0.5163(4) 0.0565(18) Uani 1 1 d . . .
O17 O 0.0943(3) 0.0668(4) 0.4890(3) 0.0749(14) Uani 1 1 d . A .
N18 N 0.1042(3) -0.1245(5) 0.5348(3) 0.0536(14) Uani 1 1 d D A .
H18N H 0.0378(5) -0.120(4) 0.522(4) 0.075(19) Uiso 1 1 d D . .
C19 C 0.1470(5) -0.2288(6) 0.5634(4) 0.0620(19) Uani 1 1 d . . .
O19 O 0.2283(3) -0.2435(3) 0.5683(3) 0.0739(14) Uani 1 1 d . A .
C20 C 0.0869(5) -0.3268(5) 0.5870(4) 0.0537(17) Uani 1 1 d . A .
C21 C 0.1258(5) -0.4391(7) 0.6006(6) 0.088(2) Uani 1 1 d . . .
H21A H 0.1863 -0.4504 0.5949 0.106 Uiso 1 1 calc R A .
C22 C 0.0755(6) -0.5329(6) 0.6222(5) 0.091(3) Uani 1 1 d . A .
H22A H 0.1022 -0.6079 0.6311 0.109 Uiso 1 1 calc R . .
C23 C -0.0123(5) -0.5191(6) 0.6307(5) 0.0685(19) Uani 1 1 d . . .
C24 C -0.0504(5) -0.4091(7) 0.6168(5) 0.079(2) Uani 1 1 d . A .
H24A H -0.1112 -0.3988 0.6218 0.095 Uiso 1 1 calc R . .
C25 C -0.0013(5) -0.3133(6) 0.5958(5) 0.080(2) Uani 1 1 d . . .
H25A H -0.0285 -0.2385 0.5874 0.096 Uiso 1 1 calc R A .
Br23 Br -0.08491(6) -0.64867(6) 0.65713(6) 0.0991(4) Uani 1 1 d . A .

loop_
_atom_site_aniso_label
_atom_site_aniso_U_11
_atom_site_aniso_U_22
_atom_site_aniso_U_33
_atom_site_aniso_U_23
_atom_site_aniso_U_13
_atom_site_aniso_U_12
N1 0.061(4) 0.060(3) 0.035(4) 0.013(3) 0.008(3) -0.005(3)
C2 0.059(4) 0.065(4) 0.035(5) 0.010(4) 0.004(4) 0.000(3)
C3 0.045(4) 0.070(5) 0.043(5) -0.002(4) 0.002(3) 0.007(3)
C3A 0.058(4) 0.086(5) 0.027(5) -0.003(4) 0.005(4) 0.009(4)
C4 0.075(5) 0.112(6) 0.035(5) 0.001(5) 0.004(4) 0.022(4)
C5 0.083(6) 0.154(8) 0.034(5) 0.013(6) 0.013(5) 0.033(6)
C6 0.063(5) 0.116(6) 0.060(7) 0.035(5) 0.028(5) 0.017(5)
C7 0.059(5) 0.098(5) 0.045(6) 0.016(4) 0.011(4) -0.007(4)
C7A 0.042(4) 0.078(5) 0.030(4) 0.010(4) 0.013(3) 0.006(3)
C8 0.053(4) 0.073(5) 0.042(5) -0.011(5) 0.008(4) -0.011(4)
O8 0.114(4) 0.082(3) 0.036(3) 0.002(3) 0.004(3) -0.036(3)
O9 0.056(3) 0.071(3) 0.048(3) 0.010(2) 0.007(2) -0.008(2)
C9 0.051(4) 0.072(4) 0.055(5) -0.003(4) -0.008(4) -0.022(4)
C10 0.051(5) 0.114(6) 0.107(7) 0.045(5) -0.023(5) -0.017(4)
C11 0.085(5) 0.081(5) 0.077(6) 0.030(4) 0.002(4) -0.015(4)
C12 0.089(6) 0.096(5) 0.065(6) -0.011(4) 0.016(5) -0.019(4)
C13 0.044(4) 0.080(5) 0.048(5) -0.015(4) 0.008(4) 0.012(3)
C14 0.055(6) 0.096(5) 0.077(7) -0.011(5) 0.011(5) 0.015(4)
O14 0.083(4) 0.132(4) 0.071(4) -0.045(3) 0.002(3) 0.007(3)
O15A 0.064(4) 0.153(4) 0.118(5) -0.064(4) 0.027(4) 0.022(3)
O15B 0.064(4) 0.153(4) 0.118(5) -0.064(4) 0.027(4) 0.022(3)
C17 0.054(5) 0.078(5) 0.036(4) -0.015(4) 0.004(4) 0.009(4)
O17 0.052(3) 0.072(3) 0.093(4) 0.003(3) -0.013(3) 0.009(2)
N18 0.033(3) 0.062(4) 0.061(4) -0.004(3) -0.009(3) 0.003(3)
C19 0.053(5) 0.081(5) 0.050(5) -0.017(4) 0.005(4) 0.015(5)
O19 0.049(3) 0.068(3) 0.103(4) -0.006(3) 0.008(3) 0.009(2)
C20 0.056(5) 0.056(4) 0.043(5) -0.005(3) -0.011(4) 0.013(4)
C21 0.051(5) 0.075(5) 0.138(8) 0.010(5) 0.012(5) 0.008(4)
C22 0.072(6) 0.069(5) 0.129(8) 0.012(5) 0.011(6) 0.005(5)
C23 0.065(5) 0.068(5) 0.069(5) 0.002(4) -0.002(4) 0.003(4)
C24 0.051(4) 0.077(5) 0.108(7) 0.018(5) 0.008(4) 0.013(4)
C25 0.064(6) 0.063(5) 0.117(7) 0.008(4) 0.021(5) 0.015(4)
Br23 0.0976(7) 0.0853(6) 0.1116(8) 0.0117(5) 0.0080(5) -0.0071(5)

loop_
_geom_bond_atom_site_label_1
_geom_bond_atom_site_label_2
_geom_bond_distance
_geom_bond_site_symmetry_2
_geom_bond_publ_flag
N1 C2 1.390(7) . ?
N1 C7A 1.393(7) . ?
N1 C8 1.402(7) . ?
C2 C3 1.333(8) . ?
C2 H2A 0.9300 . ?
C3 C3A 1.427(8) . ?
C3 C13 1.505(8) . ?
C3A C7A 1.414(8) . ?
C3A C4 1.417(8) . ?
C4 C5 1.363(9) . ?
C4 H4A 0.9300 . ?
C5 C6 1.386(10) . ?
C5 H5A 0.9300 . ?
C6 C7 1.394(9) . ?
C6 H6A 0.9300 . ?
C7 C7A 1.384(8) . ?
C7 H7A 0.9300 . ?
C8 O8 1.191(7) . ?
C8 O9 1.325(7) . ?
O9 C9 1.495(7) . ?
C9 C12 1.485(8) . ?
C9 C10 1.521(8) . ?
C9 C11 1.527(8) . ?
C10 H10A 0.9600 . ?
C10 H10B 0.9600 . ?
C10 H10C 0.9600 . ?
C11 H11A 0.9600 . ?
C11 H11B 0.9600 . ?
C11 H11C 0.9600 . ?
C12 H12A 0.9600 . ?
C12 H12B 0.9600 . ?
C12 H12C 0.9600 . ?
C13 C14 1.520(9) . ?
C13 C17 1.533(8) . ?
C13 H13A 0.9800 . ?
C14 O14 1.192(8) . ?
C14 O15B 1.322(8) . ?
C14 O15A 1.322(8) . ?
O15A C15A 1.4503(11) . ?
C15A C16A 1.35(4) . ?
O15B C15B 1.4503(11) . ?
C15B C16B 1.39(3) . ?
C17 O17 1.228(7) . ?
C17 N18 1.368(7) . ?
N18 C19 1.368(8) . ?
N18 H18N 0.980(5) . ?
C19 O19 1.216(7) . ?
C19 C20 1.496(8) . ?
C20 C25 1.352(8) . ?
C20 C21 1.386(8) . ?
C21 C22 1.359(8) . ?
C21 H21A 0.9300 . ?
C22 C23 1.346(9) . ?
C22 H22A 0.9300 . ?
C23 C24 1.358(8) . ?
C23 Br23 1.891(7) . ?
C24 C25 1.365(8) . ?
C24 H24A 0.9300 . ?
C25 H25A 0.9300 . ?
